data_7015977
loop_
_publ_author_name
'Abedi, Anita'
'Safari, Nasser'
'Amani, Vahid'
'Khavasi, Hamid Reza'

_publ_section_title
;
 Synthesis, characterization, mechanochromism and photochromism of
 [Fe(dm4bt)(3)][FeCl(4)](2) and [Fe(dm4bt)(3)][FeBr(4)](2), along with
 the investigation of steric influence on spin state.
;
_journal_issue 26
_journal_name_full 'Dalton transactions (Cambridge, England : 2003)'
_journal_page_first 6877
_journal_page_last 6885
_journal_paper_doi 10.1039/c0dt01508c
_journal_volume 40
_journal_year 2011
_chemical_formula_moiety 'C24 H24 Fe N6 S6, 2(Br4 Fe)'
_chemical_formula_sum 'C24 H24 Br4 Fe3 N6 S6'
_chemical_formula_weight 1395.66
_chemical_name_systematic
;
?
;
_space_group_IT_number 167
_symmetry_cell_setting trigonal
_symmetry_space_group_name_Hall '-R 3 2"c'
_symmetry_space_group_name_H-M 'R -3 c :H'
_atom_sites_solution_hydrogens geom
_atom_sites_solution_primary direct
_atom_sites_solution_secondary difmap
_audit_creation_method SHELXL-97
_cell_angle_alpha 90.00
_cell_angle_beta 90.00
_cell_angle_gamma 120.00
_cell_formula_units_Z 6
_cell_length_a 12.9677(18)
_cell_length_b 12.9677(18)
_cell_length_c 43.692(9)
_cell_measurement_temperature 298(2)
_cell_volume 6362.9(18)
_computing_cell_refinement 'X-Area 1.31 (Stoe & Cie GmbH, 2005)'
_computing_data_collection 'X-Area 1.31 (Stoe & Cie GmbH, 2005)'
_computing_data_reduction 'X-Area 1.31 (Stoe & Cie GmbH, 2005)'
_computing_molecular_graphics 'ORTEP-3 for Windows (Farrugia, 1997)'
_computing_publication_material 'WinGX (Farrugia, 1999)'
_computing_structure_refinement 'SHELXL-97 (Sheldrick, 1997)'
_computing_structure_solution 'SHELXS-97 (Sheldrick, 1990)'
_diffrn_ambient_temperature 298(2)
_diffrn_detector_area_resol_mean '0.15 mm'
_diffrn_measured_fraction_theta_full 0.990
_diffrn_measured_fraction_theta_max 0.990
_diffrn_measurement_device_type 'STOE IPDS II'
_diffrn_measurement_method 'rotation method'
_diffrn_radiation_monochromator graphite
_diffrn_radiation_source 'fine-focus sealed tube'
_diffrn_radiation_type MoK\a
_diffrn_radiation_wavelength 0.71073
_diffrn_reflns_av_R_equivalents 0.0000
_diffrn_reflns_av_sigmaI/netI 0.0478
_diffrn_reflns_limit_h_max 0
_diffrn_reflns_limit_h_min -15
_diffrn_reflns_limit_k_max 17
_diffrn_reflns_limit_k_min 0
_diffrn_reflns_limit_l_max 59
_diffrn_reflns_limit_l_min 0
_diffrn_reflns_number 1922
_diffrn_reflns_theta_full 29.27
_diffrn_reflns_theta_max 29.27
_diffrn_reflns_theta_min 2.04
_diffrn_standards_number 0
_exptl_absorpt_coefficient_mu 8.870
_exptl_absorpt_correction_T_max 0.170
_exptl_absorpt_correction_T_min 0.130
_exptl_absorpt_correction_type numerical
_exptl_absorpt_process_details 'shape of crystal determined optically'
_exptl_crystal_colour orange
_exptl_crystal_density_diffrn 2.185
_exptl_crystal_density_method 'not measured'
_exptl_crystal_description block
_exptl_crystal_F_000 3984
_exptl_crystal_size_max 0.25
_exptl_crystal_size_mid 0.21
_exptl_crystal_size_min 0.20
_refine_diff_density_max 0.427
_refine_diff_density_min -0.615
_refine_diff_density_rms 0.087
_refine_ls_extinction_method none
_refine_ls_goodness_of_fit_ref 1.110
_refine_ls_hydrogen_treatment constr
_refine_ls_matrix_type full
_refine_ls_number_parameters 73
_refine_ls_number_reflns 1922
_refine_ls_number_restraints 0
_refine_ls_restrained_S_all 1.110
_refine_ls_R_factor_all 0.0839
_refine_ls_R_factor_gt 0.0606
_refine_ls_shift/su_max 0.006
_refine_ls_shift/su_mean 0.295
_refine_ls_structure_factor_coef Fsqd
_refine_ls_weighting_details 'calc w=1/[\s^2^(Fo^2^)+(0.0608P)^2^+62.0141P] where P=(Fo^2^+2Fc^2^)/3'
_refine_ls_weighting_scheme calc
_refine_ls_wR_factor_gt 0.1476
_refine_ls_wR_factor_ref 0.1595
_reflns_number_gt 1469
_reflns_number_total 1922
_reflns_threshold_expression >2sigma(I)
_cod_data_source_file c0dt01508c.txt
_cod_data_source_block kh296r-abs1
_cod_depositor_comments
;
The following automatic conversions were performed:

'_symmetry_cell_setting' value 'Trigonal' changed to 'trigonal'
according to /home/saulius/struct/CIF-dictionaries/cif_core.dic
dictionary named 'cif_core.dic' version 2.4.1 from 2010-06-29.

Automatic conversion script
Id: cif_fix_values 1715 2011-07-08 13:25:40Z adriana 
;
_cod_original_sg_symbol_H-M R-3c
_cod_database_code 7015977

loop_
_symmetry_equiv_pos_as_xyz
'x, y, z'
'-y, x-y, z'
'y, x, -z+1/2'
'-x+y, -x, z'
'-x, -x+y, -z+1/2'
'x-y, -y, -z+1/2'
'x+2/3, y+1/3, z+1/3'
'-y+2/3, x-y+1/3, z+1/3'
'y+2/3, x+1/3, -z+5/6'
'-x+y+2/3, -x+1/3, z+1/3'
'-x+2/3, -x+y+1/3, -z+5/6'
'x-y+2/3, -y+1/3, -z+5/6'
'x+1/3, y+2/3, z+2/3'
'-y+1/3, x-y+2/3, z+2/3'
'y+1/3, x+2/3, -z+7/6'
'-x+y+1/3, -x+2/3, z+2/3'
'-x+1/3, -x+y+2/3, -z+7/6'
'x-y+1/3, -y+2/3, -z+7/6'
'-x, -y, -z'
'y, -x+y, -z'
'-y, -x, z-1/2'
'x-y, x, -z'
'x, x-y, z-1/2'
'-x+y, y, z-1/2'
'-x+2/3, -y+1/3, -z+1/3'
'y+2/3, -x+y+1/3, -z+1/3'
'-y+2/3, -x+1/3, z-1/6'
'x-y+2/3, x+1/3, -z+1/3'
'x+2/3, x-y+1/3, z-1/6'
'-x+y+2/3, y+1/3, z-1/6'
'-x+1/3, -y+2/3, -z+2/3'
'y+1/3, -x+y+2/3, -z+2/3'
'-y+1/3, -x+2/3, z+1/6'
'x-y+1/3, x+2/3, -z+2/3'
'x+1/3, x-y+2/3, z+1/6'
'-x+y+1/3, y+2/3, z+1/6'

loop_
_atom_site_label
_atom_site_type_symbol
_atom_site_fract_x
_atom_site_fract_y
_atom_site_fract_z
_atom_site_U_iso_or_equiv
_atom_site_adp_type
_atom_site_occupancy
_atom_site_symmetry_multiplicity
_atom_site_calc_flag
_atom_site_refinement_flags
_atom_site_disorder_assembly
_atom_site_disorder_group
C1 C -0.0413(7) 0.1669(7) 0.18419(17) 0.0556(17) Uani 1 1 d . . .
H1C H -0.0566 0.0921 0.1758 0.067 Uiso 1 1 calc R . .
H1B H -0.0350 0.2192 0.1678 0.067 Uiso 1 1 calc R . .
H1A H -0.1053 0.1543 0.1975 0.067 Uiso 1 1 calc R . .
C2 C 0.0719(6) 0.2214(5) 0.20171(14) 0.0400(12) Uani 1 1 d . . .
C3 C 0.2679(6) 0.3539(6) 0.22211(16) 0.0543(17) Uani 1 1 d . . .
H3 H 0.3444 0.4140 0.2270 0.065 Uiso 1 1 calc R . .
C4 C 0.2075(5) 0.2490(5) 0.23703(13) 0.0375(12) Uani 1 1 d . . .
N1 N 0.0959(4) 0.1724(4) 0.22532(11) 0.0353(9) Uani 1 1 d . . .
S1 S 0.18403(19) 0.36061(15) 0.19302(4) 0.0613(5) Uani 1 1 d . . .
Fe1 Fe 0.0000 0.0000 0.2500 0.0331(4) Uani 1 6 d S . .
Fe2 Fe 0.0000 0.0000 0.09491(4) 0.0477(4) Uani 1 3 d S . .
Br1 Br 0.0000 0.0000 0.04141(3) 0.0542(3) Uani 1 3 d S . .
Br2 Br 0.14650(8) 0.18763(7) 0.11200(2) 0.0701(3) Uani 1 1 d . . .

loop_
_atom_site_aniso_label
_atom_site_aniso_U_11
_atom_site_aniso_U_22
_atom_site_aniso_U_33
_atom_site_aniso_U_23
_atom_site_aniso_U_13
_atom_site_aniso_U_12
C1 0.052(4) 0.056(4) 0.060(4) 0.009(3) -0.010(3) 0.027(3)
C2 0.043(3) 0.034(3) 0.047(3) 0.003(2) -0.001(2) 0.022(2)
C3 0.049(4) 0.039(3) 0.055(4) 0.005(3) -0.007(3) 0.007(3)
C4 0.036(3) 0.034(3) 0.044(3) 0.001(2) 0.000(2) 0.018(2)
N1 0.030(2) 0.033(2) 0.045(2) 0.0027(18) -0.0008(19) 0.0167(19)
S1 0.0637(11) 0.0380(8) 0.0651(10) 0.0151(7) -0.0137(9) 0.0125(8)
Fe1 0.0284(5) 0.0284(5) 0.0425(10) 0.000 0.000 0.0142(3)
Fe2 0.0482(5) 0.0482(5) 0.0467(8) 0.000 0.000 0.0241(3)
Br1 0.0578(4) 0.0578(4) 0.0468(6) 0.000 0.000 0.0289(2)
Br2 0.0681(5) 0.0550(5) 0.0748(5) -0.0087(4) -0.0183(4) 0.0214(4)

loop_
_atom_type_symbol
_atom_type_description
_atom_type_scat_dispersion_real
_atom_type_scat_dispersion_imag
_atom_type_scat_source
C C 0.0033 0.0016 'International Tables Vol C Tables 4.2.6.8 and 6.1.1.4'
H H 0.0000 0.0000 'International Tables Vol C Tables 4.2.6.8 and 6.1.1.4'
N N 0.0061 0.0033 'International Tables Vol C Tables 4.2.6.8 and 6.1.1.4'
S S 0.1246 0.1234 'International Tables Vol C Tables 4.2.6.8 and 6.1.1.4'
Fe Fe 0.3463 0.8444 'International Tables Vol C Tables 4.2.6.8 and 6.1.1.4'
Br Br -0.2901 2.4595 'International Tables Vol C Tables 4.2.6.8 and 6.1.1.4'

loop_
_geom_angle_atom_site_label_1
_geom_angle_atom_site_label_2
_geom_angle_atom_site_label_3
_geom_angle
_geom_angle_site_symmetry_1
_geom_angle_site_symmetry_3
_geom_angle_publ_flag
C2 C1 H1C 109.4 . . ?
C2 C1 H1B 109.4 . . ?
H1C C1 H1B 109.5 . . ?
C2 C1 H1A 109.6 . . ?
H1C C1 H1A 109.5 . . ?
H1B C1 H1A 109.5 . . ?
N1 C2 C1 125.9(6) . . ?
N1 C2 S1 113.6(5) . . ?
C1 C2 S1 120.5(5) . . ?
C4 C3 S1 110.4(5) . . ?
C4 C3 H3 124.8 . . ?
S1 C3 H3 124.8 . . ?
C3 C4 N1 114.6(5) . . ?
C3 C4 C4 127.5(4) . 3 ?
N1 C4 C4 117.9(3) . 3 ?
C2 N1 C4 110.9(5) . . ?
C2 N1 Fe1 135.4(4) . . ?
C4 N1 Fe1 113.7(3) . . ?
C3 S1 C2 90.5(3) . . ?
N1 Fe1 N1 98.40(16) 2 . ?
N1 Fe1 N1 76.8(2) 2 5 ?
N1 Fe1 N1 86.7(2) . 5 ?
N1 Fe1 N1 173.5(2) 2 3 ?
N1 Fe1 N1 76.8(2) . 3 ?
N1 Fe1 N1 98.40(16) 5 3 ?
N1 Fe1 N1 98.40(16) 2 4 ?
N1 Fe1 N1 98.40(16) . 4 ?
N1 Fe1 N1 173.5(2) 5 4 ?
N1 Fe1 N1 86.7(2) 3 4 ?
N1 Fe1 N1 86.7(2) 2 6 ?
N1 Fe1 N1 173.5(2) . 6 ?
N1 Fe1 N1 98.40(16) 5 6 ?
N1 Fe1 N1 98.40(16) 3 6 ?
N1 Fe1 N1 76.8(2) 4 6 ?
Br1 Fe2 Br2 108.62(4) . . ?
Br1 Fe2 Br2 108.62(4) . 2 ?
Br2 Fe2 Br2 110.30(4) . 2 ?
Br1 Fe2 Br2 108.62(4) . 4 ?
Br2 Fe2 Br2 110.30(4) . 4 ?
Br2 Fe2 Br2 110.30(4) 2 4 ?

loop_
_geom_bond_atom_site_label_1
_geom_bond_atom_site_label_2
_geom_bond_distance
_geom_bond_site_symmetry_2
_geom_bond_publ_flag
C1 C2 1.484(9) . ?
C1 H1C 0.9600 . ?
C1 H1B 0.9600 . ?
C1 H1A 0.9600 . ?
C2 N1 1.327(7) . ?
C2 S1 1.701(6) . ?
C3 C4 1.351(8) . ?
C3 S1 1.702(7) . ?
C3 H3 0.9300 . ?
C4 N1 1.381(7) . ?
C4 C4 1.468(11) 3 ?
N1 Fe1 2.220(4) . ?
Fe1 N1 2.220(4) 2 ?
Fe1 N1 2.220(4) 5 ?
Fe1 N1 2.220(4) 3 ?
Fe1 N1 2.220(4) 4 ?
Fe1 N1 2.220(4) 6 ?
Fe2 Br1 2.337(2) . ?
Fe2 Br2 2.3376(10) . ?
Fe2 Br2 2.3376(10) 2 ?
Fe2 Br2 2.3376(10) 4 ?

loop_
_geom_torsion_atom_site_label_1
_geom_torsion_atom_site_label_2
_geom_torsion_atom_site_label_3
_geom_torsion_atom_site_label_4
_geom_torsion
_geom_torsion_site_symmetry_1
_geom_torsion_site_symmetry_2
_geom_torsion_site_symmetry_3
_geom_torsion_site_symmetry_4
_geom_torsion_publ_flag
S1 C3 C4 N1 1.1(8) . . . . ?
S1 C3 C4 C4 178.8(7) . . . 3 ?
C1 C2 N1 C4 -177.7(6) . . . . ?
S1 C2 N1 C4 0.4(6) . . . . ?
C1 C2 N1 Fe1 2.0(10) . . . . ?
S1 C2 N1 Fe1 -180.0(3) . . . . ?
C3 C4 N1 C2 -1.0(8) . . . . ?
C4 C4 N1 C2 -178.8(6) 3 . . . ?
C3 C4 N1 Fe1 179.3(5) . . . . ?
C4 C4 N1 Fe1 1.4(8) 3 . . . ?
C4 C3 S1 C2 -0.8(6) . . . . ?
N1 C2 S1 C3 0.2(5) . . . . ?
C1 C2 S1 C3 178.4(6) . . . . ?
C2 N1 Fe1 N1 -4.6(6) . . . 2 ?
C4 N1 Fe1 N1 175.1(4) . . . 2 ?
C2 N1 Fe1 N1 -80.7(6) . . . 5 ?
C4 N1 Fe1 N1 98.9(4) . . . 5 ?
C2 N1 Fe1 N1 179.8(7) . . . 3 ?
C4 N1 Fe1 N1 -0.5(3) . . . 3 ?
C2 N1 Fe1 N1 95.3(5) . . . 4 ?
C4 N1 Fe1 N1 -85.1(5) . . . 4 ?
C2 N1 Fe1 N1 137.1(6) . . . 6 ?
C4 N1 Fe1 N1 -43.2(4) . . . 6 ?
